data_7228854
loop_
_publ_author_name
'Huo, Liangqin'
'Zhang, Jie'
'Gao, Lingling'
'Wang, Xiaoqing'
'Liming, Fan'
'Fang, Kegong'
'Hu, Tuoping'

_publ_section_title
;
 Two Cadmium Coordination Polymers Based on Tris(p-carboxyphenyl)
 phosphane Oxide with Highly Selective Sensing of Nitrobenzene Derivatives
 and Hg2+ Cation
;
_journal_name_full CrystEngComm
_journal_paper_doi 10.1039/C7CE01227F
_journal_year 2017
_chemical_formula_moiety 'C78 H54 Cd2 N8 O14 P2, 3(H2 O)'
_chemical_formula_sum 'C78 H60 Cd2 N8 O17 P2'
_chemical_formula_weight 1668.08
_space_group_crystal_system triclinic
_space_group_IT_number 2
_space_group_name_Hall '-P 1'
_space_group_name_H-M_alt 'P -1'
_symmetry_space_group_name_Hall '-P 1'
_symmetry_space_group_name_H-M 'P -1'
_atom_sites_solution_hydrogens mixed
_audit_creation_date 2017-04-19
_audit_creation_method
;
Olex2 1.2-beta
(compiled 2016.09.09 svn.r3337 for OlexSys, GUI svn.r5227)
;
_audit_update_record
;
2017-06-02 deposited with the CCDC.
2017-08-04 downloaded from the CCDC.
;
_cell_angle_alpha 94.356(3)
_cell_angle_beta 92.135(3)
_cell_angle_gamma 93.846(3)
_cell_formula_units_Z 2
_cell_length_a 9.9742(12)
_cell_length_b 13.7660(16)
_cell_length_c 26.363(3)
_cell_measurement_reflns_used 9425
_cell_measurement_temperature 293(2)
_cell_measurement_theta_max 26.606
_cell_measurement_theta_min 3.015
_cell_volume 3597.9(7)
_computing_molecular_graphics 'Olex2 (Dolomanov et al., 2009)'
_computing_publication_material 'Olex2 (Dolomanov et al., 2009)'
_computing_structure_refinement 'ShelXL (Sheldrick, 2015)'
_diffrn_ambient_temperature 293(2)
_diffrn_measured_fraction_theta_full 0.998
_diffrn_measured_fraction_theta_max 0.995
_diffrn_measurement_device_type 'Bruker P4'
_diffrn_radiation_type MoK\a
_diffrn_radiation_wavelength 0.71073
_diffrn_reflns_av_R_equivalents 0.0737
_diffrn_reflns_av_unetI/netI 0.0511
_diffrn_reflns_Laue_measured_fraction_full 0.998
_diffrn_reflns_Laue_measured_fraction_max 0.995
_diffrn_reflns_limit_h_max 12
_diffrn_reflns_limit_h_min -12
_diffrn_reflns_limit_k_max 17
_diffrn_reflns_limit_k_min -17
_diffrn_reflns_limit_l_max 34
_diffrn_reflns_limit_l_min -34
_diffrn_reflns_number 72463
_diffrn_reflns_point_group_measured_fraction_full 0.998
_diffrn_reflns_point_group_measured_fraction_max 0.995
_diffrn_reflns_theta_full 25.242
_diffrn_reflns_theta_max 27.601
_diffrn_reflns_theta_min 2.975
_exptl_absorpt_coefficient_mu 0.713
_exptl_absorpt_correction_type none
_exptl_crystal_colour colourless
_exptl_crystal_density_diffrn 1.540
_exptl_crystal_description block
_exptl_crystal_F_000 1692
_refine_diff_density_max 2.116
_refine_diff_density_min -0.593
_refine_diff_density_rms 0.096
_refine_ls_extinction_method none
_refine_ls_goodness_of_fit_ref 1.058
_refine_ls_hydrogen_treatment constr
_refine_ls_matrix_type full
_refine_ls_number_parameters 1003
_refine_ls_number_reflns 16590
_refine_ls_number_restraints 0
_refine_ls_restrained_S_all 1.058
_refine_ls_R_factor_all 0.0883
_refine_ls_R_factor_gt 0.0579
_refine_ls_shift/su_max 0.002
_refine_ls_shift/su_mean 0.000
_refine_ls_structure_factor_coef Fsqd
_refine_ls_weighting_details 'w=1/[\s^2^(Fo^2^)+(0.0779P)^2^+4.6637P] where P=(Fo^2^+2Fc^2^)/3'
_refine_ls_weighting_scheme calc
_refine_ls_wR_factor_gt 0.1465
_refine_ls_wR_factor_ref 0.1652
_reflns_Friedel_coverage 0.000
_reflns_number_gt 12000
_reflns_number_total 16590
_reflns_threshold_expression 'I > 2\s(I)'
_cod_data_source_file c7ce01227f2.cif
_cod_data_source_block 2
_cod_database_code 7228854
_shelx_space_group_comment
;
The symmetry employed for this shelxl refinement is uniquely defined
by the following loop, which should always be used as a source of
symmetry information in preference to the above space-group names.
They are only intended as comments.
;
_olex2_refinement_description
;
1. Fixed Uiso
 At 1.2 times of:
  All C(H) groups
 At 1.5 times of:
  All O(H) groups, All O(H,H) groups
2. Others
 Sof(C22A)=Sof(H22A)=Sof(C20A)=Sof(H20A)=Sof(C19A)=Sof(H19A)=Sof(C23A)=
 Sof(H23A)=1-FVAR(1)
 Sof(C20)=Sof(H20)=Sof(C19)=Sof(H19)=Sof(C22)=Sof(H22)=Sof(C23)=Sof(H23)=FVAR(1)
3.a Riding coordinates:
 O1W(H1WA,H1WB), O2W(H2WA,H2WB), O3W(H3WA,H3WB)
3.b Aromatic/amide H refined with riding coordinates:
 C27(H27), C42(H42), C32(H32), C33(H33), C43(H43), C76(H76), C6(H6), C40(H40),
 C56(H56), C7(H7), C9(H9), C35(H35), C57(H57), C75(H75), C50(H50), C26(H26),
 C59(H59), C30(H30), C36(H36), C4(H4), C49(H49), C29(H29), C12(H12), C53(H53),
 C10(H10A), C63(H63), C74(H74), C71(H71), C15(H15), C13(H13), C20(H20),
 C78(H78), C60(H60), C39(H39), C61(H61), C16(H16), C62(H62), C45(H45), C3(H3),
 C77(H77), C17(H17), C65(H65), C68(H68), C69(H69), C46(H46), C66(H66), C52(H52),
  C19(H19), C47(H47), C22(H22), C23(H23), C72(H72), C22A(H22A), C20A(H20A),
 C19A(H19A), C23A(H23A)
3.c Idealised tetrahedral OH refined as rotating group:
 O1(H1), O10(H10)
;
_shelx_shelxl_version_number 2014/7
_olex2_submission_special_instructions 'No special instructions were received'

loop_
_space_group_symop_operation_xyz
'x, y, z'
'-x, -y, -z'

loop_
_atom_site_label
_atom_site_type_symbol
_atom_site_fract_x
_atom_site_fract_y
_atom_site_fract_z
_atom_site_U_iso_or_equiv
_atom_site_adp_type
_atom_site_occupancy
_atom_site_site_symmetry_order
_atom_site_calc_flag
_atom_site_refinement_flags_posn
_atom_site_refinement_flags_occupancy
_atom_site_disorder_assembly
_atom_site_disorder_group
Cd1 Cd 1.19387(3) 0.66168(2) 0.98198(2) 0.04460(10) Uani 1 1 d . . . .
Cd2 Cd -0.20162(3) 0.84896(2) 0.54684(2) 0.04744(11) Uani 1 1 d . . . .
P1 P 1.36303(9) 0.58221(8) 1.30373(4) 0.0341(2) Uani 1 1 d . . . .
P2 P -0.12787(9) 0.87059(8) 0.21656(4) 0.0345(2) Uani 1 1 d . . . .
O3 O 1.2723(3) 0.5089(2) 1.32687(11) 0.0425(7) Uani 1 1 d . . . .
O8 O -0.2043(3) 0.9484(2) 0.19510(11) 0.0426(7) Uani 1 1 d . . . .
O14 O 1.2272(4) 0.9878(3) 1.44716(14) 0.0703(10) Uani 1 1 d . . . .
O4 O 1.1229(4) 0.6173(4) 1.06401(14) 0.0850(13) Uani 1 1 d . . . .
O5 O 1.3355(5) 0.6411(3) 1.05206(14) 0.0851(13) Uani 1 1 d . . . .
O1 O 2.0254(3) 0.5403(3) 1.34660(18) 0.0720(11) Uani 1 1 d . . . .
H1 H 2.1020 0.5233 1.3431 0.108 Uiso 1 1 calc GR . . .
O9 O 0.5007(3) 0.8824(3) 0.12574(13) 0.0587(9) Uani 1 1 d . . . .
O13 O 1.2901(5) 1.0576(3) 1.3800(2) 0.0986(16) Uani 1 1 d . . . .
O11 O -0.3154(4) 0.8613(3) 0.46025(14) 0.0693(10) Uani 1 1 d . . . .
N3 N 0.9797(4) 0.6741(3) 0.96046(15) 0.0556(10) Uani 1 1 d . . . .
O10 O 0.5383(3) 0.9595(3) 0.20246(15) 0.0650(10) Uani 1 1 d . . . .
H10 H 0.6173 0.9562 0.1954 0.097 Uiso 1 1 calc GR . . .
O7 O -0.1941(4) 0.3968(3) 0.12642(15) 0.0695(10) Uani 1 1 d . . . .
O2 O 1.9704(4) 0.3936(3) 1.3100(3) 0.119(2) Uani 1 1 d . . . .
O12 O -0.1098(4) 0.8166(3) 0.46952(13) 0.0701(10) Uani 1 1 d . . . .
N5 N -0.3420(5) 0.7194(3) 0.55699(15) 0.0571(10) Uani 1 1 d . . . .
N6 N 0.0101(4) 0.8499(3) 0.58080(15) 0.0574(10) Uani 1 1 d . . . .
C58 C 1.3464(4) 0.7032(3) 1.33270(16) 0.0383(9) Uani 1 1 d . . . .
O6 O -0.2550(4) 0.4706(3) 0.05925(13) 0.0679(10) Uani 1 1 d . . . .
N2 N 1.3309(4) 0.7895(3) 0.96745(15) 0.0504(9) Uani 1 1 d . . . .
C5 C 1.5364(4) 0.5556(3) 1.31188(15) 0.0341(8) Uani 1 1 d . . . .
N1 N 1.5225(4) 0.8774(3) 0.96533(14) 0.0464(8) Uani 1 1 d . . . .
N7 N 0.1950(4) 0.8521(3) 0.62877(15) 0.0517(9) Uani 1 1 d . . . .
C28 C -0.1835(4) 0.7502(3) 0.18931(15) 0.0364(8) Uani 1 1 d . . . .
N4 N -0.5305(5) 0.6257(3) 0.54992(15) 0.0564(10) Uani 1 1 d . . . .
C38 C -0.1406(4) 0.8682(3) 0.28444(15) 0.0367(8) Uani 1 1 d . . . .
C8 C 1.3317(4) 0.5847(3) 1.23645(15) 0.0366(8) Uani 1 1 d . . . .
C34 C 0.3156(4) 0.9088(3) 0.17779(16) 0.0395(9) Uani 1 1 d . . . .
C31 C 0.0482(4) 0.8839(3) 0.20213(15) 0.0352(8) Uani 1 1 d . . . .
N8 N 0.7937(4) 0.6843(3) 0.91413(16) 0.0520(9) Uani 1 1 d . . . .
C55 C 1.3060(4) 0.8863(3) 1.38062(17) 0.0450(10) Uani 1 1 d . . . .
C25 C -0.2224(4) 0.5669(3) 0.13667(16) 0.0414(9) Uani 1 1 d . . . .
C27 C -0.2395(4) 0.7407(3) 0.13989(16) 0.0440(10) Uani 1 1 d . . . .
H27 H -0.2641 0.7955 0.1242 0.053 Uiso 1 1 calc R . . .
C2 C 1.7979(4) 0.5022(3) 1.32412(17) 0.0425(10) Uani 1 1 d . . . .
C42 C -0.2819(4) 0.8845(3) 0.35576(16) 0.0445(10) Uani 1 1 d . . . .
H42 H -0.3630 0.9010 0.3692 0.053 Uiso 1 1 calc R . . .
C41 C -0.1828(4) 0.8520(3) 0.38728(15) 0.0405(9) Uani 1 1 d . . . .
C32 C 0.0947(4) 0.8315(3) 0.16017(17) 0.0438(10) Uani 1 1 d . . . .
H32 H 0.0362 0.7873 0.1404 0.053 Uiso 1 1 calc R . . .
C33 C 0.2277(4) 0.8446(3) 0.14766(17) 0.0444(10) Uani 1 1 d . . . .
H33 H 0.2580 0.8105 0.1190 0.053 Uiso 1 1 calc R . . .
C43 C -0.2619(4) 0.8926(3) 0.30483(16) 0.0429(9) Uani 1 1 d . . . .
H43 H -0.3293 0.9144 0.2841 0.051 Uiso 1 1 calc R . . .
C76 C 0.9269(5) 0.7064(4) 0.9194(2) 0.0635(14) Uani 1 1 d . . . .
H76 H 0.9760 0.7408 0.8965 0.076 Uiso 1 1 calc R . . .
C21 C 1.9278(5) 0.9819(3) 0.99501(18) 0.0498(11) Uani 1 1 d . . . .
C6 C 1.6328(4) 0.6185(3) 1.33864(18) 0.0463(10) Uani 1 1 d . . . .
H6 H 1.6098 0.6789 1.3527 0.056 Uiso 1 1 calc R . . .
C64 C 0.2842(5) 0.8348(3) 0.67074(19) 0.0520(11) Uani 1 1 d . . . .
C40 C -0.0613(4) 0.8292(4) 0.36685(17) 0.0502(11) Uani 1 1 d . . . .
H40 H 0.0070 0.8089 0.3877 0.060 Uiso 1 1 calc R . . .
C51 C -0.9293(5) 0.5187(3) 0.5071(2) 0.0571(12) Uani 1 1 d . . . .
C37 C 0.4607(4) 0.9152(3) 0.16533(18) 0.0430(10) Uani 1 1 d . . . .
C56 C 1.2776(5) 0.8028(4) 1.40512(18) 0.0530(11) Uani 1 1 d . . . .
H56 H 1.2448 0.8078 1.4377 0.064 Uiso 1 1 calc R . . .
C7 C 1.7637(4) 0.5914(3) 1.34437(19) 0.0487(11) Uani 1 1 d . . . .
H7 H 1.8286 0.6340 1.3621 0.058 Uiso 1 1 calc R . . .
C9 C 1.2054(4) 0.5558(4) 1.21511(17) 0.0542(12) Uani 1 1 d . . . .
H9 H 1.1392 0.5303 1.2352 0.065 Uiso 1 1 calc R . . .
C54 C 1.2737(5) 0.9846(4) 1.4043(2) 0.0540(12) Uani 1 1 d . . . .
C35 C 0.2694(4) 0.9621(3) 0.21889(18) 0.0484(11) Uani 1 1 d . . . .
H35 H 0.3284 1.0059 0.2387 0.058 Uiso 1 1 calc R . . .
C57 C 1.2973(5) 0.7111(3) 1.38170(17) 0.0485(10) Uani 1 1 d . . . .
H57 H 1.2779 0.6553 1.3986 0.058 Uiso 1 1 calc R . . .
C75 C 0.4916(5) 0.7071(5) 0.8314(2) 0.0752(17) Uani 1 1 d . . . .
H75 H 0.4003 0.6877 0.8304 0.090 Uiso 1 1 calc R . . .
C11 C 1.2727(5) 0.6005(3) 1.13378(16) 0.0460(10) Uani 1 1 d . . . .
C50 C -0.8318(6) 0.4575(4) 0.5203(3) 0.0721(16) Uani 1 1 d . . . .
H50 H -0.8551 0.3909 0.5202 0.087 Uiso 1 1 calc R . . .
C26 C -0.2581(4) 0.6497(3) 0.11444(18) 0.0485(10) Uani 1 1 d . . . .
H26 H -0.2957 0.6436 0.0814 0.058 Uiso 1 1 calc R . . .
C59 C 1.3772(4) 0.7875(3) 1.30867(17) 0.0463(10) Uani 1 1 d . . . .
H59 H 1.4109 0.7832 1.2762 0.056 Uiso 1 1 calc R . . .
C18 C 1.6607(4) 0.9126(3) 0.97638(17) 0.0463(10) Uani 1 1 d . . . .
C14 C 1.2409(6) 0.6203(4) 1.07924(17) 0.0542(12) Uani 1 1 d . . . .
C30 C -0.1762(5) 0.5765(3) 0.18736(17) 0.0476(10) Uani 1 1 d . . . .
H30 H -0.1593 0.5211 0.2040 0.057 Uiso 1 1 calc R . . .
C36 C 0.1353(4) 0.9512(3) 0.23114(18) 0.0462(10) Uani 1 1 d . . . .
H36 H 0.1040 0.9886 0.2585 0.055 Uiso 1 1 calc R . . .
C4 C 1.5725(4) 0.4655(3) 1.29192(19) 0.0496(11) Uani 1 1 d . . . .
H4 H 1.5083 0.4228 1.2740 0.059 Uiso 1 1 calc R . . .
C49 C -0.7019(6) 0.4910(4) 0.5337(2) 0.0695(15) Uani 1 1 d . . . .
H49 H -0.6388 0.4475 0.5422 0.083 Uiso 1 1 calc R . . .
C48 C -0.6649(6) 0.5896(4) 0.53457(18) 0.0571(12) Uani 1 1 d . . . .
C44 C -0.2049(5) 0.8418(3) 0.44285(17) 0.0475(10) Uani 1 1 d . . . .
C73 C 0.7067(5) 0.7090(4) 0.8734(2) 0.0549(12) Uani 1 1 d . . . .
C29 C -0.1553(5) 0.6669(3) 0.21310(17) 0.0458(10) Uani 1 1 d . . . .
H29 H -0.1220 0.6725 0.2467 0.055 Uiso 1 1 calc R . . .
C12 C 1.4001(5) 0.6266(4) 1.15438(18) 0.0551(12) Uani 1 1 d . . . .
H12 H 1.4664 0.6503 1.1337 0.066 Uiso 1 1 calc R . . .
C53 C -0.7599(7) 0.6523(4) 0.5215(3) 0.0820(19) Uani 1 1 d . . . .
H53 H -0.7366 0.7189 0.5222 0.098 Uiso 1 1 calc R . . .
C70 C 0.5402(5) 0.7617(4) 0.7938(2) 0.0552(12) Uani 1 1 d . . . .
C10 C 1.1770(5) 0.5646(4) 1.16443(18) 0.0570(12) Uani 1 1 d . . . .
H10A H 1.0911 0.5458 1.1507 0.068 Uiso 1 1 calc R . . .
C63 C 0.0627(5) 0.8265(4) 0.62405(19) 0.0571(12) Uani 1 1 d . . . .
H63 H 0.0143 0.7959 0.6485 0.069 Uiso 1 1 calc R . . .
C24 C -0.2243(5) 0.4698(4) 0.10634(19) 0.0500(11) Uani 1 1 d . . . .
C74 C 0.5735(5) 0.6797(5) 0.8706(2) 0.0733(17) Uani 1 1 d . . . .
H74 H 0.5375 0.6414 0.8950 0.088 Uiso 1 1 calc R . . .
C71 C 0.6750(7) 0.7898(6) 0.7976(3) 0.109(3) Uani 1 1 d . . . .
H71 H 0.7123 0.8269 0.7730 0.130 Uiso 1 1 calc R . . .
C15 C 1.4525(5) 0.8077(4) 0.98794(18) 0.0541(12) Uani 1 1 d . . . .
H15 H 1.4863 0.7758 1.0150 0.065 Uiso 1 1 calc R . . .
C67 C 0.4542(5) 0.7913(3) 0.7508(2) 0.0533(12) Uani 1 1 d . . . .
C1 C 1.9394(4) 0.4719(4) 1.3264(2) 0.0574(13) Uani 1 1 d . . . .
C13 C 1.4307(4) 0.6179(4) 1.20492(17) 0.0519(11) Uani 1 1 d . . . .
H13 H 1.5177 0.6343 1.2181 0.062 Uiso 1 1 calc R . . .
C20 C 1.8466(17) 1.0280(18) 0.9625(8) 0.060(5) Uani 0.45(3) 1 d . P A 1
H20 H 1.8803 1.0823 0.9469 0.072 Uiso 0.45(3) 1 calc R P A 1
C78 C 0.8747(5) 0.6282(4) 0.9829(2) 0.0601(13) Uani 1 1 d . . . .
H78 H 0.8813 0.5974 1.0130 0.072 Uiso 1 1 calc R . . .
C60 C 1.3581(5) 0.8781(3) 1.33277(18) 0.0503(11) Uani 1 1 d . . . .
H60 H 1.3806 0.9343 1.3165 0.060 Uiso 1 1 calc R . . .
C39 C -0.0416(4) 0.8363(4) 0.31602(18) 0.0500(11) Uani 1 1 d . . . .
H39 H 0.0394 0.8194 0.3026 0.060 Uiso 1 1 calc R . . .
C61 C 0.1150(6) 0.8925(4) 0.5560(2) 0.0587(12) Uani 1 1 d . . . .
H61 H 0.1082 0.9165 0.5240 0.070 Uiso 1 1 calc R . . .
C16 C 1.3219(6) 0.8512(4) 0.9300(2) 0.0746(17) Uani 1 1 d . . . .
H16 H 1.2466 0.8550 0.9085 0.089 Uiso 1 1 calc R . . .
C62 C 0.2294(6) 0.8941(4) 0.5851(2) 0.0577(12) Uani 1 1 d . . . .
H62 H 0.3145 0.9188 0.5772 0.069 Uiso 1 1 calc R . . .
C45 C -0.4626(6) 0.7048(3) 0.53404(19) 0.0564(12) Uani 1 1 d . . . .
H45 H -0.4961 0.7441 0.5100 0.068 Uiso 1 1 calc R . . .
C3 C 1.7017(4) 0.4384(3) 1.2982(2) 0.0562(12) Uani 1 1 d . . . .
H3 H 1.7242 0.3773 1.2851 0.067 Uiso 1 1 calc R . . .
C77 C 0.7601(5) 0.6339(4) 0.9550(2) 0.0650(14) Uani 1 1 d . . . .
H77 H 0.6747 0.6086 0.9621 0.078 Uiso 1 1 calc R . . .
C17 C 1.4373(6) 0.9059(5) 0.9286(2) 0.0798(19) Uani 1 1 d . . . .
H17 H 1.4560 0.9543 0.9066 0.096 Uiso 1 1 calc R . . .
C65 C 0.4159(5) 0.8181(4) 0.6625(2) 0.0643(14) Uani 1 1 d . . . .
H65 H 0.4490 0.8211 0.6301 0.077 Uiso 1 1 calc R . . .
C68 C 0.3223(5) 0.8122(4) 0.7588(2) 0.0641(14) Uani 1 1 d . . . .
H68 H 0.2897 0.8112 0.7914 0.077 Uiso 1 1 calc R . . .
C69 C 0.2383(5) 0.8348(4) 0.71903(19) 0.0612(13) Uani 1 1 d . . . .
H69 H 0.1505 0.8499 0.7251 0.073 Uiso 1 1 calc R . . .
C46 C -0.3333(7) 0.6455(4) 0.5889(2) 0.0674(15) Uani 1 1 d . . . .
H46 H -0.2593 0.6367 0.6102 0.081 Uiso 1 1 calc R . . .
C66 C 0.4989(5) 0.7968(4) 0.7025(2) 0.0644(14) Uani 1 1 d . . . .
H66 H 0.5882 0.7858 0.6965 0.077 Uiso 1 1 calc R . . .
C52 C -0.8884(7) 0.6172(4) 0.5076(3) 0.0782(18) Uani 1 1 d . . . .
H52 H -0.9505 0.6607 0.4982 0.094 Uiso 1 1 calc R . . .
C19 C 1.7136(15) 0.9924(17) 0.9533(8) 0.054(4) Uani 0.45(3) 1 d . P A 1
H19 H 1.6589 1.0231 0.9310 0.065 Uiso 0.45(3) 1 calc R P A 1
C47 C -0.4471(7) 0.5884(4) 0.5847(2) 0.0718(16) Uani 1 1 d . . . .
H47 H -0.4663 0.5333 0.6023 0.086 Uiso 1 1 calc R . . .
C22 C 1.8696(18) 0.9056(11) 1.0197(8) 0.048(4) Uani 0.45(3) 1 d . P A 1
H22 H 1.9208 0.8783 1.0444 0.057 Uiso 0.45(3) 1 calc R P A 1
C23 C 1.7411(18) 0.8688(12) 1.0094(9) 0.054(5) Uani 0.45(3) 1 d . P A 1
H23 H 1.7081 0.8140 1.0248 0.065 Uiso 0.45(3) 1 calc R P A 1
C72 C 0.7569(6) 0.7641(6) 0.8372(3) 0.123(4) Uani 1 1 d . . . .
H72 H 0.8477 0.7850 0.8390 0.147 Uiso 1 1 calc R . . .
O1W O 0.9353(5) 0.1137(4) 0.1545(2) 0.1020(15) Uani 1 1 d . . . .
H1WA H 0.8825 0.0676 0.1633 0.153 Uiso 1 1 d R . . .
H1WB H 0.9469 0.1580 0.1788 0.153 Uiso 1 1 d R . . .
O2W O 0.9436(6) 0.3102(4) 0.2007(2) 0.1227(19) Uani 1 1 d . . . .
H2WA H 0.9531 0.3411 0.2281 0.184 Uiso 1 1 d R . . .
H2WB H 0.8913 0.3352 0.1798 0.184 Uiso 1 1 d R . . .
O3W O 0.4496(7) 0.9119(7) 0.5091(3) 0.189(4) Uani 1 1 d . . . .
H3WA H 0.5135 0.9065 0.4888 0.283 Uiso 1 1 d R . . .
H3WB H 0.3817 0.9315 0.4934 0.283 Uiso 1 1 d R . . .
C22A C 1.8538(17) 0.9468(19) 1.0331(6) 0.070(5) Uani 0.55(3) 1 d . P A 2
H22A H 1.8935 0.9458 1.0655 0.084 Uiso 0.55(3) 1 calc R P A 2
C20A C 1.8638(12) 0.9789(15) 0.9468(6) 0.057(4) Uani 0.55(3) 1 d . P A 2
H20A H 1.9130 1.0003 0.9201 0.069 Uiso 0.55(3) 1 calc R P A 2
C19A C 1.7344(13) 0.9464(15) 0.9373(5) 0.055(4) Uani 0.55(3) 1 d . P A 2
H19A H 1.6952 0.9468 0.9048 0.067 Uiso 0.55(3) 1 calc R P A 2
C23A C 1.7197(16) 0.9124(18) 1.0241(6) 0.068(5) Uani 0.55(3) 1 d . P A 2
H23A H 1.6703 0.8894 1.0505 0.082 Uiso 0.55(3) 1 calc R P A 2

loop_
_atom_site_aniso_label
_atom_site_aniso_U_11
_atom_site_aniso_U_22
_atom_site_aniso_U_33
_atom_site_aniso_U_23
_atom_site_aniso_U_13
_atom_site_aniso_U_12
Cd1 0.04386(18) 0.0532(2) 0.03528(17) 0.00441(13) -0.00239(13) -0.00659(14)
Cd2 0.0559(2) 0.04723(19) 0.04030(18) 0.00500(14) 0.00021(14) 0.01090(15)
P1 0.0246(4) 0.0427(6) 0.0363(5) 0.0096(4) -0.0001(4) 0.0050(4)
P2 0.0236(4) 0.0407(5) 0.0394(5) 0.0046(4) 0.0030(4) 0.0009(4)
O3 0.0283(13) 0.0505(17) 0.0500(17) 0.0146(13) 0.0013(12) 0.0010(12)
O8 0.0263(13) 0.0496(17) 0.0532(17) 0.0115(13) 0.0039(12) 0.0030(12)
O14 0.099(3) 0.060(2) 0.056(2) 0.0054(17) 0.013(2) 0.030(2)
O4 0.072(3) 0.138(4) 0.048(2) 0.019(2) -0.0117(19) 0.025(3)
O5 0.097(3) 0.115(4) 0.0398(19) 0.021(2) -0.007(2) -0.028(3)
O1 0.0246(15) 0.077(2) 0.111(3) -0.007(2) -0.0023(18) 0.0023(16)
O9 0.0361(16) 0.084(2) 0.058(2) 0.0132(18) 0.0120(15) 0.0059(16)
O13 0.132(4) 0.048(2) 0.121(4) 0.008(2) 0.065(3) 0.009(2)
O11 0.063(2) 0.098(3) 0.051(2) 0.0158(19) 0.0165(18) 0.016(2)
N3 0.046(2) 0.073(3) 0.048(2) 0.015(2) -0.0022(18) -0.0022(19)
O10 0.0257(15) 0.091(3) 0.076(2) -0.005(2) 0.0015(16) 0.0007(16)
O7 0.093(3) 0.048(2) 0.067(2) 0.0029(18) 0.005(2) 0.0021(19)
O2 0.040(2) 0.080(3) 0.230(7) -0.033(4) -0.011(3) 0.017(2)
O12 0.064(2) 0.106(3) 0.0417(18) 0.0092(19) -0.0042(17) 0.016(2)
N5 0.077(3) 0.048(2) 0.048(2) 0.0112(18) 0.005(2) 0.007(2)
N6 0.059(2) 0.065(3) 0.049(2) 0.008(2) -0.0078(19) 0.016(2)
C58 0.0256(18) 0.046(2) 0.044(2) 0.0103(18) -0.0002(16) 0.0070(16)
O6 0.090(3) 0.062(2) 0.049(2) -0.0083(17) -0.0032(19) 0.0025(19)
N2 0.047(2) 0.052(2) 0.052(2) 0.0075(18) -0.0026(18) -0.0038(17)
C5 0.0237(17) 0.041(2) 0.038(2) 0.0095(16) 0.0020(15) 0.0024(15)
N1 0.047(2) 0.045(2) 0.047(2) 0.0118(16) 0.0009(17) -0.0055(16)
N7 0.057(2) 0.048(2) 0.050(2) 0.0005(17) -0.0081(18) 0.0077(18)
C28 0.0270(18) 0.043(2) 0.039(2) 0.0012(17) 0.0035(16) 0.0006(16)
N4 0.077(3) 0.048(2) 0.046(2) 0.0120(18) 0.013(2) 0.003(2)
C38 0.0305(19) 0.042(2) 0.036(2) -0.0002(17) -0.0002(16) -0.0030(16)
C8 0.0323(19) 0.041(2) 0.037(2) 0.0089(17) -0.0002(16) 0.0024(16)
C34 0.0279(19) 0.043(2) 0.049(2) 0.0129(18) 0.0048(17) 0.0014(16)
C31 0.0259(18) 0.038(2) 0.042(2) 0.0075(17) 0.0017(16) 0.0030(15)
N8 0.039(2) 0.059(2) 0.060(2) 0.0176(19) -0.0041(18) -0.0018(17)
C55 0.031(2) 0.050(2) 0.053(3) 0.001(2) -0.0005(19) 0.0073(18)
C25 0.031(2) 0.048(2) 0.044(2) 0.0021(19) 0.0091(17) -0.0044(17)
C27 0.039(2) 0.050(2) 0.043(2) 0.0065(19) -0.0054(18) 0.0027(18)
C2 0.0248(18) 0.046(2) 0.058(3) 0.011(2) 0.0014(18) 0.0021(16)
C42 0.038(2) 0.054(3) 0.041(2) -0.0015(19) 0.0070(18) 0.0065(19)
C41 0.040(2) 0.043(2) 0.038(2) -0.0005(17) -0.0013(17) 0.0001(17)
C32 0.033(2) 0.051(2) 0.047(2) 0.0010(19) 0.0024(18) -0.0018(18)
C33 0.035(2) 0.050(2) 0.049(2) 0.004(2) 0.0103(18) 0.0041(18)
C43 0.036(2) 0.051(2) 0.042(2) 0.0045(19) -0.0008(18) 0.0067(18)
C76 0.041(3) 0.096(4) 0.055(3) 0.027(3) -0.003(2) -0.009(3)
C21 0.045(2) 0.055(3) 0.051(3) 0.013(2) 0.011(2) -0.003(2)
C6 0.033(2) 0.041(2) 0.064(3) 0.000(2) -0.001(2) 0.0041(17)
C64 0.050(3) 0.052(3) 0.053(3) -0.002(2) -0.012(2) 0.009(2)
C40 0.037(2) 0.071(3) 0.043(2) 0.007(2) -0.0054(19) 0.004(2)
C51 0.073(3) 0.040(2) 0.059(3) 0.005(2) 0.021(3) 0.003(2)
C37 0.028(2) 0.046(2) 0.058(3) 0.020(2) 0.0036(19) 0.0062(17)
C56 0.058(3) 0.057(3) 0.047(3) 0.009(2) 0.008(2) 0.017(2)
C7 0.029(2) 0.051(3) 0.064(3) 0.000(2) -0.007(2) -0.0047(18)
C9 0.032(2) 0.088(4) 0.043(2) 0.018(2) -0.0009(19) -0.006(2)
C54 0.040(2) 0.049(3) 0.072(3) 0.000(2) 0.000(2) 0.006(2)
C35 0.031(2) 0.053(3) 0.060(3) 0.001(2) -0.0023(19) -0.0025(18)
C57 0.052(3) 0.049(3) 0.048(2) 0.010(2) 0.008(2) 0.013(2)
C75 0.038(3) 0.125(5) 0.062(3) 0.014(3) -0.004(2) -0.005(3)
C11 0.052(3) 0.049(2) 0.037(2) 0.0045(19) -0.0059(19) 0.011(2)
C50 0.078(4) 0.037(3) 0.104(5) 0.010(3) 0.027(3) 0.009(3)
C26 0.044(2) 0.058(3) 0.042(2) 0.000(2) -0.0015(19) 0.000(2)
C59 0.047(2) 0.048(2) 0.045(2) 0.0079(19) 0.0090(19) 0.0084(19)
C18 0.044(2) 0.047(2) 0.047(2) 0.009(2) 0.0026(19) -0.0054(19)
C14 0.077(4) 0.051(3) 0.034(2) 0.000(2) -0.008(2) 0.008(2)
C30 0.053(3) 0.046(2) 0.043(2) 0.0103(19) 0.005(2) -0.004(2)
C36 0.034(2) 0.053(3) 0.051(3) -0.004(2) 0.0072(19) 0.0008(18)
C4 0.032(2) 0.046(2) 0.069(3) -0.009(2) -0.005(2) 0.0032(18)
C49 0.076(4) 0.041(3) 0.095(4) 0.015(3) 0.026(3) 0.011(3)
C48 0.077(4) 0.049(3) 0.046(3) 0.005(2) 0.020(2) 0.002(2)
C44 0.056(3) 0.046(2) 0.039(2) -0.0002(19) -0.002(2) -0.005(2)
C73 0.046(3) 0.055(3) 0.063(3) 0.014(2) -0.011(2) 0.000(2)
C29 0.053(3) 0.047(2) 0.037(2) 0.0065(18) 0.0006(19) -0.002(2)
C12 0.045(2) 0.079(3) 0.043(2) 0.016(2) 0.008(2) -0.001(2)
C53 0.101(5) 0.040(3) 0.105(5) 0.014(3) -0.014(4) 0.002(3)
C70 0.046(3) 0.050(3) 0.067(3) 0.001(2) -0.015(2) -0.001(2)
C10 0.036(2) 0.088(4) 0.046(3) 0.009(2) -0.008(2) -0.003(2)
C63 0.051(3) 0.071(3) 0.050(3) 0.013(2) -0.005(2) 0.006(2)
C24 0.040(2) 0.053(3) 0.055(3) -0.002(2) 0.009(2) -0.006(2)
C74 0.046(3) 0.116(5) 0.058(3) 0.026(3) -0.006(2) -0.012(3)
C71 0.070(4) 0.124(6) 0.134(6) 0.091(5) -0.044(4) -0.039(4)
C15 0.050(3) 0.063(3) 0.049(3) 0.019(2) -0.002(2) -0.010(2)
C67 0.050(3) 0.045(3) 0.062(3) -0.004(2) -0.010(2) 0.003(2)
C1 0.028(2) 0.056(3) 0.088(4) 0.010(3) 0.001(2) 0.003(2)
C13 0.031(2) 0.079(3) 0.046(2) 0.015(2) -0.0015(18) -0.001(2)
C20 0.053(8) 0.062(11) 0.064(10) 0.026(8) -0.013(7) -0.014(8)
C78 0.048(3) 0.071(3) 0.064(3) 0.025(3) 0.005(2) 0.004(2)
C60 0.052(3) 0.042(2) 0.057(3) 0.008(2) 0.005(2) 0.003(2)
C39 0.031(2) 0.071(3) 0.049(3) 0.003(2) 0.0014(18) 0.008(2)
C61 0.072(3) 0.052(3) 0.053(3) 0.009(2) -0.001(3) 0.007(2)
C16 0.061(3) 0.080(4) 0.084(4) 0.041(3) -0.020(3) -0.016(3)
C62 0.067(3) 0.048(3) 0.058(3) 0.006(2) 0.002(3) 0.005(2)
C45 0.078(4) 0.043(3) 0.050(3) 0.010(2) 0.006(3) 0.004(2)
C3 0.038(2) 0.044(2) 0.086(4) -0.006(2) 0.000(2) 0.0094(19)
C77 0.044(3) 0.074(4) 0.080(4) 0.030(3) 0.003(3) -0.001(2)
C17 0.067(3) 0.082(4) 0.091(4) 0.055(3) -0.022(3) -0.025(3)
C65 0.050(3) 0.081(4) 0.063(3) 0.008(3) -0.001(2) 0.008(3)
C68 0.056(3) 0.083(4) 0.052(3) -0.010(3) -0.010(2) 0.021(3)
C69 0.053(3) 0.079(4) 0.051(3) -0.002(3) -0.007(2) 0.019(3)
C46 0.092(4) 0.061(3) 0.052(3) 0.023(2) -0.001(3) 0.009(3)
C66 0.042(3) 0.077(4) 0.074(4) 0.011(3) -0.002(3) 0.007(2)
C52 0.087(4) 0.042(3) 0.105(5) 0.010(3) -0.019(4) 0.007(3)
C19 0.046(7) 0.072(11) 0.047(9) 0.018(8) 0.002(6) 0.002(7)
C47 0.101(5) 0.064(3) 0.054(3) 0.029(3) 0.003(3) 0.003(3)
C22 0.057(7) 0.037(7) 0.048(9) 0.011(6) -0.020(7) -0.005(6)
C23 0.058(8) 0.037(7) 0.068(11) 0.018(7) -0.013(7) -0.012(6)
C72 0.053(3) 0.155(7) 0.164(8) 0.109(6) -0.048(4) -0.042(4)
O1W 0.093(3) 0.096(3) 0.119(4) 0.025(3) 0.027(3) -0.013(3)
O2W 0.158(5) 0.114(4) 0.105(4) 0.025(3) 0.023(4) 0.043(4)
O3W 0.130(6) 0.282(10) 0.180(7) 0.107(7) 0.049(5) 0.078(6)
C22A 0.065(8) 0.100(14) 0.041(6) 0.006(8) 0.000(6) -0.029(9)
C20A 0.052(6) 0.071(10) 0.052(7) 0.028(7) 0.010(5) -0.008(6)
C19A 0.052(6) 0.080(10) 0.035(6) 0.014(6) 0.006(5) -0.008(6)
C23A 0.061(7) 0.094(13) 0.048(7) 0.023(8) 0.006(5) -0.026(9)

loop_
_atom_type_symbol
_atom_type_description
_atom_type_scat_dispersion_real
_atom_type_scat_dispersion_imag
_atom_type_scat_source
C C 0.0033 0.0016 'International Tables Vol C Tables 4.2.6.8 and 6.1.1.4'
H H 0.0000 0.0000 'International Tables Vol C Tables 4.2.6.8 and 6.1.1.4'
Cd Cd -0.8075 1.2024 'International Tables Vol C Tables 4.2.6.8 and 6.1.1.4'
N N 0.0061 0.0033 'International Tables Vol C Tables 4.2.6.8 and 6.1.1.4'
O O 0.0106 0.0060 'International Tables Vol C Tables 4.2.6.8 and 6.1.1.4'
P P 0.1023 0.0942 'International Tables Vol C Tables 4.2.6.8 and 6.1.1.4'

loop_
_geom_angle_atom_site_label_1
_geom_angle_atom_site_label_2
_geom_angle_atom_site_label_3
_geom_angle
_geom_angle_site_symmetry_1
_geom_angle_site_symmetry_3
O4 Cd1 C14 27.02(15) . .
O5 Cd1 O4 54.25(14) . .
O5 Cd1 C14 27.23(15) . .
N3 Cd1 O4 87.81(14) . .
N3 Cd1 O5 141.49(15) . .
N3 Cd1 N2 115.14(15) . .
N3 Cd1 C14 114.61(16) . .
O6 Cd1 O4 107.24(16) 2_666 .
O6 Cd1 O5 92.25(16) 2_666 .
O6 Cd1 N3 106.89(16) 2_666 .
O6 Cd1 N2 110.58(15) 2_666 .
O6 Cd1 C14 100.90(14) 2_666 .
N2 Cd1 O4 126.17(16) . .
N2 Cd1 O5 87.18(14) . .
N2 Cd1 C14 107.78(15) . .
O14 Cd2 O13 54.41(14) 2_677 2_677
O14 Cd2 O11 81.45(14) 2_677 .
O14 Cd2 O12 105.31(14) 2_677 .
O14 Cd2 C54 27.15(14) 2_677 2_677
O14 Cd2 C44 91.85(14) 2_677 .
O13 Cd2 O11 117.41(16) 2_677 .
O13 Cd2 C54 27.26(15) 2_677 2_677
O13 Cd2 C44 140.51(16) 2_677 .
O11 Cd2 C54 99.96(15) . 2_677
O11 Cd2 C44 27.04(13) . .
O12 Cd2 O13 159.68(15) . 2_677
O12 Cd2 O11 53.70(12) . .
O12 Cd2 C54 132.45(16) . 2_677
O12 Cd2 C44 26.82(13) . .
N5 Cd2 O14 132.73(16) . 2_677
N5 Cd2 O13 91.90(15) . 2_677
N5 Cd2 O11 88.63(14) . .
N5 Cd2 O12 105.29(15) . .
N5 Cd2 N6 117.63(16) . .
N5 Cd2 C54 113.54(15) . 2_677
N5 Cd2 C44 99.79(14) . .
N6 Cd2 O14 99.44(16) . 2_677
N6 Cd2 O13 95.29(18) . 2_677
N6 Cd2 O11 137.91(14) . .
N6 Cd2 O12 86.39(14) . .
N6 Cd2 C54 98.42(15) . 2_677
N6 Cd2 C44 111.68(15) . .
C54 Cd2 C44 116.77(16) 2_677 .
O3 P1 C58 111.09(18) . .
O3 P1 C5 111.13(17) . .
O3 P1 C8 112.97(18) . .
C58 P1 C5 107.68(18) . .
C8 P1 C58 107.88(19) . .
C8 P1 C5 105.81(18) . .
O8 P2 C28 112.73(18) . .
O8 P2 C38 112.85(18) . .
O8 P2 C31 111.28(17) . .
C28 P2 C38 106.48(19) . .
C28 P2 C31 104.25(18) . .
C38 P2 C31 108.76(18) . .
C54 O14 Cd2 95.9(3) . 2_677
C14 O4 Cd1 89.8(3) . .
C14 O5 Cd1 93.3(3) . .
C1 O1 H1 109.5 . .
C54 O13 Cd2 87.0(3) . 2_677
C44 O11 Cd2 85.5(3) . .
C76 N3 Cd1 129.1(3) . .
C76 N3 C78 105.1(4) . .
C78 N3 Cd1 124.4(3) . .
C37 O10 H10 109.5 . .
C44 O12 Cd2 96.9(3) . .
C45 N5 Cd2 123.3(3) . .
C45 N5 C46 105.5(5) . .
C46 N5 Cd2 131.0(4) . .
C63 N6 Cd2 134.8(4) . .
C63 N6 C61 105.5(4) . .
C61 N6 Cd2 119.3(3) . .
C57 C58 P1 117.4(3) . .
C59 C58 P1 123.5(3) . .
C59 C58 C57 119.1(4) . .
C24 O6 Cd1 110.1(3) . 2_666
C15 N2 Cd1 124.6(3) . .
C15 N2 C16 105.3(4) . .
C16 N2 Cd1 128.9(3) . .
C6 C5 P1 123.4(3) . .
C6 C5 C4 119.0(4) . .
C4 C5 P1 117.6(3) . .
C15 N1 C18 127.2(4) . .
C15 N1 C17 105.7(4) . .
C17 N1 C18 127.1(4) . .
C63 N7 C64 126.3(4) . .
C63 N7 C62 106.8(4) . .
C62 N7 C64 126.8(4) . .
C27 C28 P2 118.2(3) . .
C29 C28 P2 121.9(3) . .
C29 C28 C27 119.3(4) . .
C45 N4 C48 126.7(4) . .
C45 N4 C47 106.4(5) . .
C47 N4 C48 126.8(4) . .
C43 C38 P2 117.1(3) . .
C39 C38 P2 123.5(3) . .
C39 C38 C43 119.2(4) . .
C9 C8 P1 119.8(3) . .
C9 C8 C13 118.5(4) . .
C13 C8 P1 121.6(3) . .
C33 C34 C37 118.3(4) . .
C35 C34 C33 119.9(4) . .
C35 C34 C37 121.8(4) . .
C32 C31 P2 120.0(3) . .
C32 C31 C36 119.8(4) . .
C36 C31 P2 120.1(3) . .
C76 N8 C73 126.2(4) . .
C76 N8 C77 106.0(4) . .
C77 N8 C73 127.8(4) . .
C56 C55 C54 120.6(4) . .
C56 C55 C60 119.1(4) . .
C60 C55 C54 120.2(4) . .
C26 C25 C30 118.2(4) . .
C26 C25 C24 121.3(4) . .
C30 C25 C24 120.3(4) . .
C28 C27 H27 120.3 . .
C26 C27 C28 119.4(4) . .
C26 C27 H27 120.3 . .
C7 C2 C1 122.5(4) . .
C7 C2 C3 120.0(4) . .
C3 C2 C1 117.5(4) . .
C41 C42 H42 119.6 . .
C43 C42 H42 119.6 . .
C43 C42 C41 120.9(4) . .
C42 C41 C40 118.9(4) . .
C42 C41 C44 121.0(4) . .
C40 C41 C44 120.0(4) . .
C31 C32 H32 119.9 . .
C33 C32 C31 120.3(4) . .
C33 C32 H32 119.9 . .
C34 C33 H33 120.0 . .
C32 C33 C34 119.9(4) . .
C32 C33 H33 120.0 . .
C38 C43 H43 120.1 . .
C42 C43 C38 119.9(4) . .
C42 C43 H43 120.1 . .
N3 C76 N8 112.4(4) . .
N3 C76 H76 123.8 . .
N8 C76 H76 123.8 . .
C20 C21 C21 120.1(8) . 2_977
C20 C21 C22 117.7(10) . .
C22 C21 C21 122.1(8) . 2_977
C22A C21 C21 120.7(8) . 2_977
C22A C21 C20A 116.8(9) . .
C20A C21 C21 122.5(7) . 2_977
C5 C6 H6 120.1 . .
C5 C6 C7 119.8(4) . .
C7 C6 H6 120.1 . .
C65 C64 N7 120.0(5) . .
C69 C64 N7 120.3(4) . .
C69 C64 C65 119.7(5) . .
C41 C40 H40 119.8 . .
C39 C40 C41 120.3(4) . .
C39 C40 H40 119.8 . .
C50 C51 C51 122.0(5) . 2_366
C50 C51 C52 116.2(5) . .
C52 C51 C51 121.8(6) . 2_366
O9 C37 O10 124.2(4) . .
O9 C37 C34 123.2(4) . .
O10 C37 C34 112.6(4) . .
C55 C56 H56 119.6 . .
C55 C56 C57 120.8(4) . .
C57 C56 H56 119.6 . .
C2 C7 C6 120.4(4) . .
C2 C7 H7 119.8 . .
C6 C7 H7 119.8 . .
C8 C9 H9 119.8 . .
C10 C9 C8 120.4(4) . .
C10 C9 H9 119.8 . .
O14 C54 Cd2 57.0(3) . 2_677
O14 C54 C55 117.6(5) . .
O13 C54 Cd2 65.8(3) . 2_677
O13 C54 O14 122.8(5) . .
O13 C54 C55 119.6(5) . .
C55 C54 Cd2 174.4(4) . 2_677
C34 C35 H35 119.7 . .
C34 C35 C36 120.6(4) . .
C36 C35 H35 119.7 . .
C58 C57 H57 120.1 . .
C56 C57 C58 119.8(4) . .
C56 C57 H57 120.1 . .
C70 C75 H75 118.8 . .
C70 C75 C74 122.3(5) . .
C74 C75 H75 118.8 . .
C12 C11 C14 118.7(4) . .
C10 C11 C14 122.2(4) . .
C10 C11 C12 118.9(4) . .
C51 C50 H50 118.7 . .
C49 C50 C51 122.5(5) . .
C49 C50 H50 118.7 . .
C25 C26 H26 119.2 . .
C27 C26 C25 121.6(4) . .
C27 C26 H26 119.2 . .
C58 C59 H59 119.8 . .
C60 C59 C58 120.3(4) . .
C60 C59 H59 119.8 . .
C19 C18 N1 119.8(7) . .
C23 C18 N1 121.4(8) . .
C23 C18 C19 118.8(10) . .
C19A C18 N1 118.4(6) . .
C23A C18 N1 121.8(7) . .
C23A C18 C19A 119.9(8) . .
O4 C14 Cd1 63.2(3) . .
O4 C14 O5 122.7(5) . .
O4 C14 C11 118.9(5) . .
O5 C14 Cd1 59.5(3) . .
O5 C14 C11 118.3(5) . .
C11 C14 Cd1 177.4(4) . .
C25 C30 H30 119.7 . .
C29 C30 C25 120.7(4) . .
C29 C30 H30 119.7 . .
C31 C36 H36 120.3 . .
C35 C36 C31 119.4(4) . .
C35 C36 H36 120.3 . .
C5 C4 H4 119.5 . .
C3 C4 C5 121.0(4) . .
C3 C4 H4 119.5 . .
C50 C49 H49 120.1 . .
C50 C49 C48 119.8(5) . .
C48 C49 H49 120.1 . .
C49 C48 N4 120.2(5) . .
C53 C48 N4 120.9(5) . .
C53 C48 C49 118.9(6) . .
O11 C44 Cd2 67.5(3) . .
O11 C44 C41 119.0(4) . .
O12 C44 Cd2 56.3(2) . .
O12 C44 O11 123.1(4) . .
O12 C44 C41 117.8(4) . .
C41 C44 Cd2 168.6(3) . .
C74 C73 N8 121.4(5) . .
C72 C73 N8 119.6(4) . .
C72 C73 C74 118.9(5) . .
C28 C29 H29 119.8 . .
C30 C29 C28 120.4(4) . .
C30 C29 H29 119.8 . .
C11 C12 H12 119.6 . .
C13 C12 C11 120.9(4) . .
C13 C12 H12 119.6 . .
C48 C53 H53 119.8 . .
C52 C53 C48 120.4(5) . .
C52 C53 H53 119.8 . .
C75 C70 C67 123.3(5) . .
C71 C70 C75 116.3(5) . .
C71 C70 C67 120.4(5) . .
C9 C10 H10A 119.5 . .
C11 C10 C9 121.1(4) . .
C11 C10 H10A 119.5 . .
N6 C63 N7 111.8(5) . .
N6 C63 H63 124.1 . .
N7 C63 H63 124.1 . .
O7 C24 O6 123.5(5) . .
O7 C24 C25 120.9(4) . .
O6 C24 C25 115.5(4) . .
C75 C74 H74 120.1 . .
C73 C74 C75 119.9(5) . .
C73 C74 H74 120.1 . .
C70 C71 H71 119.2 . .
C70 C71 C72 121.6(6) . .
C72 C71 H71 119.2 . .
N2 C15 N1 112.1(4) . .
N2 C15 H15 124.0 . .
N1 C15 H15 124.0 . .
C68 C67 C70 119.8(5) . .
C66 C67 C70 122.7(5) . .
C66 C67 C68 117.5(5) . .
O1 C1 C2 113.3(4) . .
O2 C1 O1 123.4(4) . .
O2 C1 C2 123.3(5) . .
C8 C13 H13 120.0 . .
C12 C13 C8 120.1(4) . .
C12 C13 H13 120.0 . .
C21 C20 H20 120.4 . .
C21 C20 C19 119.2(12) . .
C19 C20 H20 120.4 . .
N3 C78 H78 125.1 . .
C77 C78 N3 109.9(5) . .
C77 C78 H78 125.1 . .
C55 C60 C59 120.9(4) . .
C55 C60 H60 119.6 . .
C59 C60 H60 119.6 . .
C38 C39 H39 119.6 . .
C40 C39 C38 120.8(4) . .
C40 C39 H39 119.6 . .
N6 C61 H61 125.2 . .
C62 C61 N6 109.6(5) . .
C62 C61 H61 125.2 . .
N2 C16 H16 125.1 . .
C17 C16 N2 109.8(5) . .
C17 C16 H16 125.1 . .
N7 C62 H62 126.9 . .
C61 C62 N7 106.3(5) . .
C61 C62 H62 126.9 . .
N5 C45 N4 111.2(4) . .
N5 C45 H45 124.4 . .
N4 C45 H45 124.4 . .
C2 C3 H3 120.1 . .
C4 C3 C2 119.8(4) . .
C4 C3 H3 120.1 . .
N8 C77 H77 126.7 . .
C78 C77 N8 106.6(4) . .
C78 C77 H77 126.7 . .
N1 C17 H17 126.4 . .
C16 C17 N1 107.1(4) . .
C16 C17 H17 126.4 . .
C64 C65 H65 120.2 . .
C64 C65 C66 119.7(5) . .
C66 C65 H65 120.2 . .
C67 C68 H68 119.6 . .
C69 C68 C67 120.9(5) . .
C69 C68 H68 119.6 . .
C64 C69 C68 120.1(5) . .
C64 C69 H69 120.0 . .
C68 C69 H69 120.0 . .
N5 C46 H46 125.2 . .
C47 C46 N5 109.6(5) . .
C47 C46 H46 125.2 . .
C67 C66 C65 122.1(5) . .
C67 C66 H66 119.0 . .
C65 C66 H66 119.0 . .
C51 C52 H52 118.9 . .
C53 C52 C51 122.1(5) . .
C53 C52 H52 118.9 . .
C18 C19 C20 121.5(12) . .
C18 C19 H19 119.2 . .
C20 C19 H19 119.2 . .
N4 C47 H47 126.3 . .
C46 C47 N4 107.3(5) . .
C46 C47 H47 126.3 . .
C21 C22 H22 118.6 . .
C23 C22 C21 122.8(13) . .
C23 C22 H22 118.6 . .
C18 C23 H23 120.2 . .
C22 C23 C18 119.6(13) . .
C22 C23 H23 120.2 . .
C73 C72 C71 120.9(5) . .
C73 C72 H72 119.5 . .
C71 C72 H72 119.5 . .
H1WA O1W H1WB 109.5 . .
H2WA O2W H2WB 113.4 . .
H3WA O3W H3WB 109.5 . .
C21 C22A H22A 119.5 . .
C21 C22A C23A 121.1(12) . .
C23A C22A H22A 119.5 . .
C21 C20A H20A 118.4 . .
C19A C20A C21 123.2(10) . .
C19A C20A H20A 118.4 . .
C18 C19A H19A 120.4 . .
C20A C19A C18 119.1(10) . .
C20A C19A H19A 120.4 . .
C18 C23A C22A 119.9(11) . .
C18 C23A H23A 120.1 . .
C22A C23A H23A 120.1 . .

loop_
_geom_bond_atom_site_label_1
_geom_bond_atom_site_label_2
_geom_bond_distance
_geom_bond_site_symmetry_2
Cd1 O4 2.410(4) .
Cd1 O5 2.330(4) .
Cd1 N3 2.211(4) .
Cd1 O6 2.183(4) 2_666
Cd1 N2 2.220(4) .
Cd1 C14 2.699(5) .
Cd2 O14 2.273(4) 2_677
Cd2 O13 2.462(4) 2_677
Cd2 O11 2.534(4) .
Cd2 O12 2.291(4) .
Cd2 N5 2.231(4) .
Cd2 N6 2.261(4) .
Cd2 C54 2.696(5) 2_677
Cd2 C44 2.735(4) .
P1 O3 1.490(3) .
P1 C58 1.799(4) .
P1 C5 1.800(4) .
P1 C8 1.793(4) .
P2 O8 1.489(3) .
P2 C28 1.799(4) .
P2 C38 1.801(4) .
P2 C31 1.811(4) .
O14 Cd2 2.273(4) 2_677
O14 C54 1.237(6) .
O4 C14 1.226(6) .
O5 C14 1.237(6) .
O1 H1 0.8200 .
O1 C1 1.299(6) .
O9 C37 1.198(6) .
O13 Cd2 2.462(4) 2_677
O13 C54 1.237(6) .
O11 C44 1.247(6) .
N3 C76 1.306(6) .
N3 C78 1.364(6) .
O10 H10 0.8200 .
O10 C37 1.311(6) .
O7 C24 1.222(6) .
O2 C1 1.196(6) .
O12 C44 1.243(6) .
N5 C45 1.322(7) .
N5 C46 1.373(6) .
N6 C63 1.309(6) .
N6 C61 1.377(7) .
C58 C57 1.398(6) .
C58 C59 1.386(6) .
O6 Cd1 2.184(4) 2_666
O6 C24 1.268(6) .
N2 C15 1.310(6) .
N2 C16 1.355(6) .
C5 C6 1.385(6) .
C5 C4 1.385(6) .
N1 C18 1.442(6) .
N1 C15 1.339(6) .
N1 C17 1.363(6) .
N7 C64 1.438(6) .
N7 C63 1.341(6) .
N7 C62 1.372(6) .
C28 C27 1.392(6) .
C28 C29 1.388(6) .
N4 C48 1.431(7) .
N4 C45 1.346(6) .
N4 C47 1.367(7) .
C38 C43 1.393(6) .
C38 C39 1.384(6) .
C8 C9 1.381(6) .
C8 C13 1.390(6) .
C34 C33 1.385(6) .
C34 C37 1.495(5) .
C34 C35 1.374(6) .
C31 C32 1.386(6) .
C31 C36 1.390(6) .
N8 C76 1.342(6) .
N8 C73 1.431(6) .
N8 C77 1.364(6) .
C55 C56 1.379(6) .
C55 C54 1.507(7) .
C55 C60 1.382(6) .
C25 C26 1.382(6) .
C25 C30 1.391(6) .
C25 C24 1.502(6) .
C27 H27 0.9300 .
C27 C26 1.373(6) .
C2 C7 1.371(6) .
C2 C1 1.498(6) .
C2 C3 1.380(6) .
C42 H42 0.9300 .
C42 C41 1.387(6) .
C42 C43 1.377(6) .
C41 C40 1.390(6) .
C41 C44 1.505(6) .
C32 H32 0.9300 .
C32 C33 1.382(6) .
C33 H33 0.9300 .
C43 H43 0.9300 .
C76 H76 0.9300 .
C21 C21 1.500(9) 2_977
C21 C20 1.375(17) .
C21 C22 1.383(17) .
C21 C22A 1.366(15) .
C21 C20A 1.396(15) .
C6 H6 0.9300 .
C6 C7 1.388(6) .
C64 C65 1.371(7) .
C64 C69 1.369(7) .
C40 H40 0.9300 .
C40 C39 1.372(6) .
C51 C51 1.492(11) 2_366
C51 C50 1.382(8) .
C51 C52 1.388(7) .
C56 H56 0.9300 .
C56 C57 1.392(6) .
C7 H7 0.9300 .
C9 H9 0.9300 .
C9 C10 1.372(6) .
C54 Cd2 2.696(5) 2_677
C35 H35 0.9300 .
C35 C36 1.389(6) .
C57 H57 0.9300 .
C75 H75 0.9300 .
C75 C70 1.372(8) .
C75 C74 1.385(8) .
C11 C14 1.510(6) .
C11 C12 1.377(6) .
C11 C10 1.365(7) .
C50 H50 0.9300 .
C50 C49 1.370(8) .
C26 H26 0.9300 .
C59 H59 0.9300 .
C59 C60 1.384(6) .
C18 C19 1.379(16) .
C18 C23 1.363(17) .
C18 C19A 1.379(12) .
C18 C23A 1.369(15) .
C30 H30 0.9300 .
C30 C29 1.371(6) .
C36 H36 0.9300 .
C4 H4 0.9300 .
C4 C3 1.373(6) .
C49 H49 0.9300 .
C49 C48 1.380(7) .
C48 C53 1.375(8) .
C73 C74 1.360(7) .
C73 C72 1.353(8) .
C29 H29 0.9300 .
C12 H12 0.9300 .
C12 C13 1.371(6) .
C53 H53 0.9300 .
C53 C52 1.365(9) .
C70 C71 1.371(8) .
C70 C67 1.494(7) .
C10 H10A 0.9300 .
C63 H63 0.9300 .
C74 H74 0.9300 .
C71 H71 0.9300 .
C71 C72 1.384(8) .
C15 H15 0.9300 .
C67 C68 1.386(7) .
C67 C66 1.371(8) .
C13 H13 0.9300 .
C20 H20 0.9300 .
C20 C19 1.39(2) .
C78 H78 0.9300 .
C78 C77 1.347(7) .
C60 H60 0.9300 .
C39 H39 0.9300 .
C61 H61 0.9300 .
C61 C62 1.349(7) .
C16 H16 0.9300 .
C16 C17 1.336(7) .
C62 H62 0.9300 .
C45 H45 0.9300 .
C3 H3 0.9300 .
C77 H77 0.9300 .
C17 H17 0.9300 .
C65 H65 0.9300 .
C65 C66 1.376(7) .
C68 H68 0.9300 .
C68 C69 1.385(7) .
C69 H69 0.9300 .
C46 H46 0.9300 .
C46 C47 1.333(8) .
C66 H66 0.9300 .
C52 H52 0.9300 .
C19 H19 0.9300 .
C47 H47 0.9300 .
C22 H22 0.9300 .
C22 C23 1.36(2) .
C23 H23 0.9300 .
C72 H72 0.9300 .
O1W H1WA 0.8501 .
O1W H1WB 0.8500 .
O2W H2WA 0.8093 .
O2W H2WB 0.8510 .
O3W H3WA 0.8499 .
O3W H3WB 0.8505 .
C22A H22A 0.9300 .
C22A C23A 1.39(2) .
C20A H20A 0.9300 .
C20A C19A 1.345(17) .
C19A H19A 0.9300 .
C23A H23A 0.9300 .

loop_
_geom_torsion_atom_site_label_1
_geom_torsion_atom_site_label_2
_geom_torsion_atom_site_label_3
_geom_torsion_atom_site_label_4
_geom_torsion
_geom_torsion_site_symmetry_1
Cd1 O4 C14 O5 0.0(6) .
Cd1 O4 C14 C11 178.3(4) .
Cd1 O5 C14 O4 0.0(6) .
Cd1 O5 C14 C11 -178.3(4) .
Cd1 N3 C76 N8 166.7(4) .
Cd1 N3 C78 C77 -167.5(4) .
Cd1 O6 C24 O7 -15.2(6) 2_666
Cd1 O6 C24 C25 162.6(3) 2_666
Cd1 N2 C15 N1 167.6(3) .
Cd1 N2 C16 C17 -167.6(5) .
Cd2 O14 C54 O13 -0.6(6) 2_677
Cd2 O14 C54 C55 -178.2(3) 2_677
Cd2 O13 C54 O14 0.5(6) 2_677
Cd2 O13 C54 C55 178.1(4) 2_677
Cd2 O11 C44 O12 8.4(5) .
Cd2 O11 C44 C41 -169.6(4) .
Cd2 O12 C44 O11 -9.3(5) .
Cd2 O12 C44 C41 168.7(3) .
Cd2 N5 C45 N4 -175.0(3) .
Cd2 N5 C46 C47 174.6(4) .
Cd2 N6 C63 N7 -172.0(3) .
Cd2 N6 C61 C62 173.7(3) .
P1 C58 C57 C56 -177.5(4) .
P1 C58 C59 C60 178.1(3) .
P1 C5 C6 C7 178.2(4) .
P1 C5 C4 C3 -177.5(4) .
P1 C8 C9 C10 174.8(4) .
P1 C8 C13 C12 -174.5(4) .
P2 C28 C27 C26 167.1(3) .
P2 C28 C29 C30 -167.6(3) .
P2 C38 C43 C42 174.7(3) .
P2 C38 C39 C40 -175.0(4) .
P2 C31 C32 C33 177.1(3) .
P2 C31 C36 C35 -178.6(3) .
O3 P1 C58 C57 23.0(4) .
O3 P1 C58 C59 -155.7(3) .
O3 P1 C5 C6 -118.7(4) .
O3 P1 C5 C4 58.6(4) .
O3 P1 C8 C9 26.4(4) .
O3 P1 C8 C13 -155.5(4) .
O8 P2 C28 C27 28.1(4) .
O8 P2 C28 C29 -161.0(3) .
O8 P2 C38 C43 34.1(4) .
O8 P2 C38 C39 -151.3(4) .
O8 P2 C31 C32 -95.5(4) .
O8 P2 C31 C36 80.4(4) .
N3 C78 C77 N8 0.1(7) .
N5 C46 C47 N4 -0.2(7) .
N6 C61 C62 N7 -0.1(6) .
C58 P1 C5 C6 3.2(4) .
C58 P1 C5 C4 -179.5(3) .
C58 P1 C8 C9 -96.7(4) .
C58 P1 C8 C13 81.3(4) .
C58 C59 C60 C55 -1.1(7) .
N2 C16 C17 N1 1.0(8) .
C5 P1 C58 C57 -98.9(3) .
C5 P1 C58 C59 82.4(4) .
C5 P1 C8 C9 148.2(4) .
C5 P1 C8 C13 -33.7(4) .
C5 C6 C7 C2 -0.6(7) .
C5 C4 C3 C2 -1.1(8) .
N1 C18 C19 C20 -179.3(12) .
N1 C18 C23 C22 -178.4(11) .
N1 C18 C19A C20A -179.5(10) .
N1 C18 C23A C22A 179.7(11) .
N7 C64 C65 C66 -176.8(5) .
N7 C64 C69 C68 176.1(5) .
C28 P2 C38 C43 -90.1(3) .
C28 P2 C38 C39 84.5(4) .
C28 P2 C31 C32 26.3(4) .
C28 P2 C31 C36 -157.8(3) .
C28 C27 C26 C25 -0.1(7) .
N4 C48 C53 C52 -179.1(6) .
C38 P2 C28 C27 152.4(3) .
C38 P2 C28 C29 -36.8(4) .
C38 P2 C31 C32 139.6(3) .
C38 P2 C31 C36 -44.5(4) .
C8 P1 C58 C57 147.4(3) .
C8 P1 C58 C59 -31.4(4) .
C8 P1 C5 C6 118.3(4) .
C8 P1 C5 C4 -64.4(4) .
C8 C9 C10 C11 1.0(8) .
C34 C35 C36 C31 1.6(7) .
C31 P2 C28 C27 -92.7(3) .
C31 P2 C28 C29 78.1(4) .
C31 P2 C38 C43 158.1(3) .
C31 P2 C38 C39 -27.3(4) .
C31 C32 C33 C34 1.4(7) .
N8 C73 C74 C75 178.3(6) .
N8 C73 C72 C71 -179.5(8) .
C55 C56 C57 C58 -0.1(7) .
C25 C30 C29 C28 1.8(7) .
C27 C28 C29 C30 3.2(6) .
C42 C41 C40 C39 -1.7(7) .
C42 C41 C44 Cd2 -120.9(16) .
C42 C41 C44 O11 1.3(7) .
C42 C41 C44 O12 -176.8(4) .
C41 C42 C43 C38 -0.1(7) .
C41 C40 C39 C38 1.4(7) .
C32 C31 C36 C35 -2.7(7) .
C33 C34 C37 O9 14.5(6) .
C33 C34 C37 O10 -165.0(4) .
C33 C34 C35 C36 1.1(7) .
C43 C38 C39 C40 -0.5(7) .
C43 C42 C41 C40 1.0(7) .
C43 C42 C41 C44 -179.2(4) .
C76 N3 C78 C77 -0.2(7) .
C76 N8 C73 C74 177.4(6) .
C76 N8 C73 C72 -3.8(9) .
C76 N8 C77 C78 0.0(6) .
C21 C21 C20 C19 179.2(12) 2_977
C21 C21 C22 C23 -176.8(12) 2_977
C21 C21 C22A C23A -179.7(12) 2_977
C21 C21 C20A C19A 179.9(10) 2_977
C21 C20 C19 C18 1(2) .
C21 C22 C23 C18 -5(2) .
C21 C22A C23A C18 1(2) .
C21 C20A C19A C18 -1.2(19) .
C6 C5 C4 C3 -0.1(7) .
C64 N7 C63 N6 -178.2(4) .
C64 N7 C62 C61 178.0(4) .
C64 C65 C66 C67 0.2(9) .
C40 C41 C44 Cd2 58.8(19) .
C40 C41 C44 O11 -178.9(4) .
C40 C41 C44 O12 3.0(7) .
C51 C51 C50 C49 -179.7(6) 2_366
C51 C51 C52 C53 178.7(7) 2_366
C51 C50 C49 C48 0.4(9) .
C37 C34 C33 C32 175.3(4) .
C37 C34 C35 C36 -176.8(4) .
C56 C55 C54 O14 3.4(7) .
C56 C55 C54 O13 -174.3(5) .
C56 C55 C60 C59 2.3(7) .
C7 C2 C1 O1 -3.8(7) .
C7 C2 C1 O2 178.2(6) .
C7 C2 C3 C4 1.4(8) .
C9 C8 C13 C12 3.5(7) .
C54 C55 C56 C57 174.9(4) .
C54 C55 C60 C59 -174.3(4) .
C35 C34 C33 C32 -2.6(6) .
C35 C34 C37 O9 -167.6(4) .
C35 C34 C37 O10 12.9(6) .
C57 C58 C59 C60 -0.7(6) .
C75 C70 C71 C72 0.0(12) .
C75 C70 C67 C68 34.6(8) .
C75 C70 C67 C66 -144.0(6) .
C11 C12 C13 C8 -1.5(8) .
C50 C51 C52 C53 -1.5(10) .
C50 C49 C48 N4 178.2(5) .
C50 C49 C48 C53 -0.4(9) .
C26 C25 C30 C29 -5.8(6) .
C26 C25 C24 O7 -179.2(4) .
C26 C25 C24 O6 2.9(6) .
C59 C58 C57 C56 1.3(6) .
C18 N1 C15 N2 -177.0(4) .
C18 N1 C17 C16 176.9(5) .
C14 C11 C12 C13 174.3(5) .
C14 C11 C10 C9 -173.9(5) .
C30 C25 C26 C27 4.9(6) .
C30 C25 C24 O7 4.9(6) .
C30 C25 C24 O6 -173.1(4) .
C36 C31 C32 C33 1.2(6) .
C4 C5 C6 C7 1.0(7) .
C49 C48 C53 C52 -0.5(10) .
C48 N4 C45 N5 178.0(4) .
C48 N4 C47 C46 -178.0(5) .
C48 C53 C52 C51 1.5(11) .
C44 C41 C40 C39 178.6(4) .
C73 N8 C76 N3 -179.9(5) .
C73 N8 C77 C78 179.7(5) .
C29 C28 C27 C26 -4.0(6) .
C12 C11 C14 O4 -164.4(5) .
C12 C11 C14 O5 13.9(7) .
C12 C11 C10 C9 1.1(8) .
C70 C75 C74 C73 1.4(10) .
C70 C71 C72 C73 0.9(15) .
C70 C67 C68 C69 -176.6(5) .
C70 C67 C66 C65 175.8(5) .
C10 C11 C14 O4 10.5(8) .
C10 C11 C14 O5 -171.1(5) .
C10 C11 C12 C13 -0.8(8) .
C63 N6 C61 C62 -0.2(6) .
C63 N7 C64 C65 147.5(5) .
C63 N7 C64 C69 -32.4(7) .
C63 N7 C62 C61 0.4(5) .
C24 C25 C26 C27 -171.1(4) .
C24 C25 C30 C29 170.3(4) .
C74 C75 C70 C71 -1.2(10) .
C74 C75 C70 C67 179.4(6) .
C74 C73 C72 C71 -0.7(13) .
C71 C70 C67 C68 -144.9(7) .
C71 C70 C67 C66 36.5(8) .
C15 N2 C16 C17 -0.3(7) .
C15 N1 C18 C19 -173.0(13) .
C15 N1 C18 C23 7.0(14) .
C15 N1 C18 C19A 149.4(12) .
C15 N1 C18 C23A -30.0(15) .
C15 N1 C17 C16 -1.2(7) .
C67 C70 C71 C72 179.5(8) .
C67 C68 C69 C64 1.2(9) .
C1 C2 C7 C6 176.1(5) .
C1 C2 C3 C4 -175.4(5) .
C13 C8 C9 C10 -3.3(7) .
C20 C21 C22 C23 6.7(19) .
C78 N3 C76 N8 0.2(7) .
C60 C55 C56 C57 -1.7(7) .
C60 C55 C54 O14 179.9(5) .
C60 C55 C54 O13 2.2(7) .
C39 C38 C43 C42 -0.2(6) .
C61 N6 C63 N7 0.4(6) .
C16 N2 C15 N1 -0.5(6) .
C62 N7 C64 C65 -29.7(7) .
C62 N7 C64 C69 150.4(5) .
C62 N7 C63 N6 -0.5(6) .
C45 N5 C46 C47 0.0(6) .
C45 N4 C48 C49 150.3(5) .
C45 N4 C48 C53 -31.2(8) .
C45 N4 C47 C46 0.2(6) .
C3 C2 C7 C6 -0.6(7) .
C3 C2 C1 O1 173.0(5) .
C3 C2 C1 O2 -5.0(9) .
C77 N8 C76 N3 -0.2(7) .
C77 N8 C73 C74 -2.2(9) .
C77 N8 C73 C72 176.6(7) .
C17 N1 C18 C19 9.4(15) .
C17 N1 C18 C23 -170.7(13) .
C17 N1 C18 C19A -28.2(13) .
C17 N1 C18 C23A 152.3(14) .
C17 N1 C15 N2 1.1(6) .
C65 C64 C69 C68 -3.8(8) .
C68 C67 C66 C65 -2.8(8) .
C69 C64 C65 C66 3.1(8) .
C46 N5 C45 N4 0.1(6) .
C66 C67 C68 C69 2.0(8) .
C52 C51 C50 C49 0.6(9) .
C19 C18 C23 C22 1.5(19) .
C47 N4 C48 C49 -31.9(8) .
C47 N4 C48 C53 146.7(6) .
C47 N4 C45 N5 -0.2(6) .
C22 C21 C20 C19 -4(2) .
C23 C18 C19 C20 0.7(19) .
C72 C73 C74 C75 -0.5(10) .
C22A C21 C20A C19A 2.1(17) .
C20A C21 C22A C23A -1.8(19) .
C19A C18 C23A C22A 0.3(19) .
C23A C18 C19A C20A -0.1(17) .
